data_4026316
loop_
_publ_author_name
'Ming-Chang P. Yeh'
'Ming-Nan Lin'
'Yi-Shiang Chou'
'Tern-Chi Lin'
'Li-Yu Tseng'

_publ_section_title
;
 Synthesis of the Phenanthrene and Cyclohepta[a]naphthalene Skeletons via
 Gold(I)-Catalyzed Intramolecular Cyclization of Unactivated Cyclic
 5-(2-Arylethyl)-1,3-dienes
;
_journal_name_full 'Journal of Organic Chemistry'
_journal_page_first 4027
_journal_page_last 4033
_journal_paper_doi 10.1021/jo200445p
_journal_volume 76
_journal_year 2011
_chemical_formula_moiety 'C20 H24 O6'
_chemical_formula_sum 'C20 H24 O6'
_chemical_formula_weight 360.39
_chemical_name_systematic
;
?
;
_space_group_IT_number 2
_symmetry_cell_setting triclinic
_symmetry_space_group_name_Hall '-P 1'
_symmetry_space_group_name_H-M 'P -1'
_atom_sites_solution_hydrogens geom
_atom_sites_solution_primary direct
_atom_sites_solution_secondary difmap
_audit_creation_method SHELXL-97
_cell_angle_alpha 65.820(5)
_cell_angle_beta 89.730(4)
_cell_angle_gamma 73.515(3)
_cell_formula_units_Z 2
_cell_length_a 8.5409(5)
_cell_length_b 9.9028(7)
_cell_length_c 12.1158(9)
_cell_measurement_reflns_used 8010
_cell_measurement_temperature 200(2)
_cell_measurement_theta_max 25.35
_cell_measurement_theta_min 2.037
_cell_volume 889.09(11)
_computing_cell_refinement 'HKL Scalepack (Otwinowski & Minor 1997)'
_computing_data_collection 'Collect (Nonius BV, 1997-2000)'
_computing_data_reduction 'HKL Denzo and Scalepack'
_computing_molecular_graphics 'Ortep-3 for Windows (Farrugia, 1997)'
_computing_publication_material 'WinGX publication routines (Farrugia, 1999)'
_computing_structure_refinement 'SHELXL-97 (Sheldrick, 1997)'
_computing_structure_solution 'SIR92 (Giacovazzo et al, 1993)'
_diffrn_ambient_temperature 200(2)
_diffrn_detector_area_resol_mean 9
_diffrn_measured_fraction_theta_full 0.986
_diffrn_measured_fraction_theta_max 0.986
_diffrn_measurement_device_type KappaCCD
_diffrn_measurement_method 'CCD rotation images, thick slices'
_diffrn_radiation_monochromator graphite
_diffrn_radiation_source 'fine-focus sealed tube'
_diffrn_radiation_type MoK\a
_diffrn_radiation_wavelength 0.71073
_diffrn_reflns_av_R_equivalents 0.0545
_diffrn_reflns_av_sigmaI/netI 0.0819
_diffrn_reflns_limit_h_max 7
_diffrn_reflns_limit_h_min -10
_diffrn_reflns_limit_k_max 11
_diffrn_reflns_limit_k_min -11
_diffrn_reflns_limit_l_max 14
_diffrn_reflns_limit_l_min -14
_diffrn_reflns_number 6567
_diffrn_reflns_theta_full 25.37
_diffrn_reflns_theta_max 25.37
_diffrn_reflns_theta_min 2.31
_exptl_absorpt_coefficient_mu 0.099
_exptl_absorpt_correction_T_max 1.0326
_exptl_absorpt_correction_T_min 0.9246
_exptl_absorpt_correction_type multi-scan
_exptl_absorpt_process_details
;
?
;
_exptl_crystal_colour brown
_exptl_crystal_density_diffrn 1.346
_exptl_crystal_description prism
_exptl_crystal_F_000 384
_exptl_crystal_size_max 0.26
_exptl_crystal_size_mid 0.18
_exptl_crystal_size_min 0.1
_refine_diff_density_max 0.872
_refine_diff_density_min -0.417
_refine_diff_density_rms 0.112
_refine_ls_extinction_coef 0.046(10)
_refine_ls_extinction_expression Fc^*^=kFc[1+0.001xFc^2^\l^3^/sin(2\q)]^-1/4^
_refine_ls_extinction_method SHELXL
_refine_ls_goodness_of_fit_ref 1.034
_refine_ls_hydrogen_treatment fixed
_refine_ls_matrix_type full
_refine_ls_number_parameters 236
_refine_ls_number_reflns 3221
_refine_ls_number_restraints 0
_refine_ls_restrained_S_all 1.034
_refine_ls_R_factor_all 0.1474
_refine_ls_R_factor_gt 0.0832
_refine_ls_shift/su_max 0.004
_refine_ls_shift/su_mean 0.000
_refine_ls_structure_factor_coef Fsqd
_refine_ls_weighting_details 'calc w=1/[\s^2^(Fo^2^)+(0.1084P)^2^+0.7482P] where P=(Fo^2^+2Fc^2^)/3'
_refine_ls_weighting_scheme calc
_refine_ls_wR_factor_gt 0.1996
_refine_ls_wR_factor_ref 0.2468
_reflns_number_gt 1867
_reflns_number_total 3221
_reflns_threshold_expression >2sigma(I)
_cod_data_source_file jo200445p_si_003_6.cif
_cod_data_source_block 8620
_cod_original_cell_volume 889.09(10)
_cod_database_code 4026316

loop_
_symmetry_equiv_pos_as_xyz
'x, y, z'
'-x, -y, -z'

loop_
_atom_site_label
_atom_site_type_symbol
_atom_site_fract_x
_atom_site_fract_y
_atom_site_fract_z
_atom_site_U_iso_or_equiv
_atom_site_adp_type
_atom_site_occupancy
_atom_site_symmetry_multiplicity
_atom_site_calc_flag
_atom_site_refinement_flags
C1 C 0.5315(9) -0.2086(7) 0.7611(6) 0.094(2) Uani 1 1 d .
H1A H 0.4285 -0.1897 0.7172 0.141 Uiso 1 1 calc R
H1B H 0.5167 -0.2260 0.8439 0.141 Uiso 1 1 calc R
H1C H 0.6110 -0.2987 0.7601 0.141 Uiso 1 1 calc R
C2 C 0.7336(6) -0.0828(5) 0.7529(4) 0.0554(12) Uani 1 1 d .
C3 C 0.7675(5) 0.0724(5) 0.6911(4) 0.0442(10) Uani 1 1 d .
C4 C 0.9468(6) 0.0495(5) 0.7274(4) 0.0516(11) Uani 1 1 d .
C5 C 0.8744(5) 0.2925(5) 0.7591(4) 0.0504(11) Uani 1 1 d .
H5 H 0.9273 0.3695 0.7100 0.061 Uiso 1 1 calc R
C6 C 0.8700(7) 0.2970(6) 0.8819(4) 0.0669(14) Uani 1 1 d .
H6A H 0.9814 0.2468 0.9242 0.080 Uiso 1 1 calc R
H6B H 0.8413 0.4054 0.8676 0.080 Uiso 1 1 calc R
C7 C 0.7598(8) 0.2269(7) 0.9674(5) 0.0777(16) Uani 1 1 d .
H7A H 0.8103 0.1919 1.0499 0.093 Uiso 1 1 calc R
H7B H 0.6573 0.3085 0.9547 0.093 Uiso 1 1 calc R
C8 C 0.7200(10) 0.0977(9) 0.9598(5) 0.107(2) Uani 1 1 d .
H8A H 0.6776 0.0449 1.0345 0.128 Uiso 1 1 calc R
H8B H 0.8216 0.0246 0.9569 0.128 Uiso 1 1 calc R
C9 C 0.5983(6) 0.1350(6) 0.8540(4) 0.0590(12) Uani 1 1 d .
H9A H 0.4991 0.2116 0.8556 0.071 Uiso 1 1 calc R
H9B H 0.5697 0.0412 0.8696 0.071 Uiso 1 1 calc R
C10 C 0.6433(5) 0.1955(5) 0.7235(4) 0.0475(11) Uani 1 1 d .
H10 H 0.5409 0.2315 0.6692 0.057 Uiso 1 1 calc R
C11 C 0.7099(5) 0.3333(5) 0.6841(3) 0.0449(10) Uani 1 1 d .
H11 H 0.6296 0.4179 0.6957 0.054 Uiso 1 1 calc R
C12 C 0.7331(5) 0.3909(5) 0.5491(3) 0.0445(10) Uani 1 1 d .
C13 C 0.7491(5) 0.2981(5) 0.4868(3) 0.0435(10) Uani 1 1 d .
C14 C 0.7427(6) 0.1347(5) 0.5503(4) 0.0496(11) Uani 1 1 d .
H14A H 0.8276 0.0676 0.5258 0.059 Uiso 1 1 calc R
H14B H 0.6370 0.1310 0.5249 0.059 Uiso 1 1 calc R
C15 C 0.7479(5) 0.5406(5) 0.4867(4) 0.0458(10) Uani 1 1 d .
C16 C 0.7847(7) 0.7612(6) 0.5048(5) 0.0681(14) Uani 1 1 d .
H16A H 0.7683 0.8105 0.5594 0.102 Uiso 1 1 calc R
H16B H 0.7211 0.8320 0.4270 0.102 Uiso 1 1 calc R
H16C H 0.8993 0.7325 0.4948 0.102 Uiso 1 1 calc R
C17 C 0.7732(5) 0.5967(5) 0.3652(4) 0.0474(10) Uani 1 1 d .
H17 H 0.7829 0.6960 0.3251 0.057 Uiso 1 1 calc R
C18 C 0.7838(5) 0.5038(5) 0.3040(4) 0.0468(10) Uani 1 1 d .
C19 C 0.8126(8) 0.4840(6) 0.1140(4) 0.0738(16) Uani 1 1 d .
H19A H 0.8303 0.5436 0.0323 0.111 Uiso 1 1 calc R
H19B H 0.7100 0.4627 0.1123 0.111 Uiso 1 1 calc R
H19C H 0.9008 0.3877 0.1501 0.111 Uiso 1 1 calc R
C20 C 0.7752(5) 0.3545(5) 0.3645(3) 0.0462(10) Uani 1 1 d .
H20 H 0.7868 0.2913 0.3237 0.055 Uiso 1 1 calc R
O1 O 0.5894(4) -0.0749(4) 0.7038(3) 0.0672(10) Uani 1 1 d .
O2 O 0.8151(5) -0.1940(4) 0.8390(3) 0.0847(12) Uani 1 1 d .
O3 O 1.0571(4) -0.0479(4) 0.7155(3) 0.0675(10) Uani 1 1 d .
O4 O 0.9842(4) 0.1401(4) 0.7737(3) 0.0600(9) Uani 1 1 d .
O5 O 0.7339(4) 0.6262(3) 0.5536(3) 0.0590(9) Uani 1 1 d .
O6 O 0.8076(4) 0.5706(3) 0.1845(3) 0.0623(9) Uani 1 1 d .

loop_
_atom_site_aniso_label
_atom_site_aniso_U_11
_atom_site_aniso_U_22
_atom_site_aniso_U_33
_atom_site_aniso_U_23
_atom_site_aniso_U_13
_atom_site_aniso_U_12
C1 0.119(5) 0.085(4) 0.094(4) -0.028(3) 0.025(4) -0.071(4)
C2 0.066(3) 0.044(3) 0.053(3) -0.019(2) 0.014(2) -0.015(2)
C3 0.047(3) 0.036(2) 0.046(2) -0.0156(18) 0.0027(18) -0.0112(19)
C4 0.055(3) 0.041(3) 0.051(3) -0.015(2) 0.008(2) -0.011(2)
C5 0.054(3) 0.049(3) 0.051(2) -0.023(2) 0.005(2) -0.016(2)
C6 0.075(4) 0.065(3) 0.062(3) -0.031(2) 0.002(3) -0.019(3)
C7 0.094(4) 0.089(4) 0.058(3) -0.034(3) 0.016(3) -0.036(3)
C8 0.127(6) 0.128(6) 0.070(4) -0.030(4) 0.023(4) -0.066(5)
C9 0.053(3) 0.057(3) 0.061(3) -0.022(2) 0.016(2) -0.015(2)
C10 0.044(2) 0.042(2) 0.051(2) -0.0154(19) 0.0077(19) -0.012(2)
C11 0.045(2) 0.038(2) 0.047(2) -0.0160(18) 0.0064(18) -0.0087(19)
C12 0.044(3) 0.040(2) 0.046(2) -0.0146(18) 0.0049(18) -0.0133(19)
C13 0.044(2) 0.038(2) 0.047(2) -0.0157(18) 0.0039(18) -0.0129(19)
C14 0.057(3) 0.041(2) 0.051(2) -0.0178(19) 0.007(2) -0.017(2)
C15 0.044(2) 0.040(2) 0.054(3) -0.022(2) 0.0077(19) -0.0105(19)
C16 0.081(4) 0.054(3) 0.080(3) -0.033(3) 0.018(3) -0.029(3)
C17 0.048(3) 0.036(2) 0.052(2) -0.0131(19) 0.0082(19) -0.013(2)
C18 0.046(3) 0.044(2) 0.044(2) -0.0136(19) 0.0055(18) -0.012(2)
C19 0.109(5) 0.064(3) 0.050(3) -0.026(2) 0.018(3) -0.026(3)
C20 0.047(3) 0.047(3) 0.045(2) -0.0199(19) 0.0040(19) -0.014(2)
O1 0.078(3) 0.060(2) 0.065(2) -0.0168(16) 0.0044(17) -0.0387(19)
O2 0.082(3) 0.051(2) 0.084(2) 0.0064(19) -0.001(2) -0.019(2)
O3 0.052(2) 0.057(2) 0.088(2) -0.0357(18) 0.0102(17) -0.0028(17)
O4 0.052(2) 0.055(2) 0.071(2) -0.0305(16) -0.0061(15) -0.0092(16)
O5 0.079(2) 0.0432(18) 0.0646(19) -0.0281(15) 0.0217(17) -0.0265(17)
O6 0.086(3) 0.0536(19) 0.0458(18) -0.0162(15) 0.0166(16) -0.0273(18)

loop_
_atom_type_symbol
_atom_type_description
_atom_type_scat_dispersion_real
_atom_type_scat_dispersion_imag
_atom_type_scat_source
C C 0.0033 0.0016 'International Tables Vol C Tables 4.2.6.8 and 6.1.1.4'
H H 0.0000 0.0000 'International Tables Vol C Tables 4.2.6.8 and 6.1.1.4'
O O 0.0106 0.0060 'International Tables Vol C Tables 4.2.6.8 and 6.1.1.4'

loop_
_geom_angle_atom_site_label_1
_geom_angle_atom_site_label_2
_geom_angle_atom_site_label_3
_geom_angle
O1 C1 H1A 109.5
O1 C1 H1B 109.5
H1A C1 H1B 109.5
O1 C1 H1C 109.5
H1A C1 H1C 109.5
H1B C1 H1C 109.5
O2 C2 O1 123.1(4)
O2 C2 C3 126.1(5)
O1 C2 C3 110.6(4)
C4 C3 C2 109.0(4)
C4 C3 C14 106.7(3)
C2 C3 C14 111.3(3)
C4 C3 C10 113.6(3)
C2 C3 C10 109.4(3)
C14 C3 C10 106.8(3)
O3 C4 O4 118.4(4)
O3 C4 C3 121.7(4)
O4 C4 C3 119.8(4)
O4 C5 C6 109.0(4)
O4 C5 C11 110.6(3)
C6 C5 C11 118.0(4)
O4 C5 H5 106.2
C6 C5 H5 106.2
C11 C5 H5 106.2
C7 C6 C5 120.2(4)
C7 C6 H6A 107.3
C5 C6 H6A 107.3
C7 C6 H6B 107.3
C5 C6 H6B 107.3
H6A C6 H6B 106.9
C8 C7 C6 117.7(5)
C8 C7 H7A 107.9
C6 C7 H7A 107.9
C8 C7 H7B 107.9
C6 C7 H7B 107.9
H7A C7 H7B 107.2
C7 C8 C9 117.3(6)
C7 C8 H8A 108.0
C9 C8 H8A 108.0
C7 C8 H8B 108.0
C9 C8 H8B 108.0
H8A C8 H8B 107.2
C8 C9 C10 120.2(4)
C8 C9 H9A 107.3
C10 C9 H9A 107.3
C8 C9 H9B 107.3
C10 C9 H9B 107.3
H9A C9 H9B 106.9
C11 C10 C9 116.2(4)
C11 C10 C3 105.8(3)
C9 C10 C3 115.5(3)
C11 C10 H10 106.2
C9 C10 H10 106.2
C3 C10 H10 106.2
C10 C11 C12 110.3(3)
C10 C11 C5 112.1(3)
C12 C11 C5 108.9(3)
C10 C11 H11 108.5
C12 C11 H11 108.5
C5 C11 H11 108.5
C13 C12 C15 118.3(4)
C13 C12 C11 122.7(4)
C15 C12 C11 118.9(3)
C12 C13 C20 120.5(4)
C12 C13 C14 120.7(4)
C20 C13 C14 118.8(3)
C13 C14 C3 112.4(3)
C13 C14 H14A 109.1
C3 C14 H14A 109.1
C13 C14 H14B 109.1
C3 C14 H14B 109.1
H14A C14 H14B 107.9
O5 C15 C17 123.1(4)
O5 C15 C12 115.8(3)
C17 C15 C12 121.2(4)
O5 C16 H16A 109.5
O5 C16 H16B 109.5
H16A C16 H16B 109.5
O5 C16 H16C 109.5
H16A C16 H16C 109.5
H16B C16 H16C 109.5
C18 C17 C15 119.5(4)
C18 C17 H17 120.3
C15 C17 H17 120.3
O6 C18 C20 124.9(4)
O6 C18 C17 114.8(4)
C20 C18 C17 120.3(4)
O6 C19 H19A 109.5
O6 C19 H19B 109.5
H19A C19 H19B 109.5
O6 C19 H19C 109.5
H19A C19 H19C 109.5
H19B C19 H19C 109.5
C18 C20 C13 120.2(4)
C18 C20 H20 119.9
C13 C20 H20 119.9
C2 O1 C1 117.2(4)
C4 O4 C5 125.0(3)
C15 O5 C16 117.6(3)
C18 O6 C19 117.9(3)

loop_
_geom_bond_atom_site_label_1
_geom_bond_atom_site_label_2
_geom_bond_distance
C1 O1 1.447(6)
C1 H1A 0.9600
C1 H1B 0.9600
C1 H1C 0.9600
C2 O2 1.190(5)
C2 O1 1.339(6)
C2 C3 1.522(6)
C3 C4 1.522(6)
C3 C14 1.550(6)
C3 C10 1.555(6)
C4 O3 1.198(5)
C4 O4 1.341(5)
C5 O4 1.473(5)
C5 C6 1.507(6)
C5 C11 1.533(6)
C5 H5 0.9800
C6 C7 1.488(7)
C6 H6A 0.9700
C6 H6B 0.9700
C7 C8 1.450(8)
C7 H7A 0.9700
C7 H7B 0.9700
C8 C9 1.505(8)
C8 H8A 0.9700
C8 H8B 0.9700
C9 C10 1.536(6)
C9 H9A 0.9700
C9 H9B 0.9700
C10 C11 1.522(5)
C10 H10 0.9800
C11 C12 1.529(5)
C11 H11 0.9800
C12 C13 1.388(5)
C12 C15 1.405(6)
C13 C20 1.395(5)
C13 C14 1.498(5)
C14 H14A 0.9700
C14 H14B 0.9700
C15 O5 1.376(5)
C15 C17 1.384(6)
C16 O5 1.416(5)
C16 H16A 0.9600
C16 H16B 0.9600
C16 H16C 0.9600
C17 C18 1.384(6)
C17 H17 0.9300
C18 O6 1.365(5)
C18 C20 1.379(6)
C19 O6 1.430(5)
C19 H19A 0.9600
C19 H19B 0.9600
C19 H19C 0.9600
C20 H20 0.9300
